data_7115902
loop_
_publ_author_name
'Kosuke Ono'
'Ryo Aizawa'
'Taiki Yamano'
'Suguru Ito'
'Nobuhiro Yasuda'
'Kohei Johmoto'
'Hidehiro Uekusa'
'Nobuharu Iwasawa'

_publ_section_title
;
 Procedure-dependent construction of two isomers of trimeric
 self-assembled boronic esters
;
_journal_name_full Chem.Commun.
_journal_page_first 13683
_journal_paper_doi 10.1039/C4cc05836D
_journal_volume 50
_journal_year 2014
_chemical_absolute_configuration syn
_chemical_formula_moiety 'C156 H140 B12 N4 O32'
_chemical_formula_sum 'C156 H140 B12 N4 O32'
_chemical_formula_weight 2712.43
_chemical_name_systematic
; 
 ? 
;
_space_group_crystal_system tetragonal
_space_group_IT_number 92
_space_group_name_Hall 'P 4abw 2nw'
_space_group_name_H-M_alt 'P 41 21 2'
_symmetry_space_group_name_Hall 'P 4abw 2nw'
_symmetry_space_group_name_H-M 'P 41 21 2'
_atom_sites_solution_hydrogens geom
_atom_sites_solution_primary direct
_atom_sites_solution_secondary difmap
_audit_creation_method SHELXL-2012
_cell_angle_alpha 90
_cell_angle_beta 90
_cell_angle_gamma 90
_cell_formula_units_Z 4
_cell_length_a 13.9953(4)
_cell_length_b 13.9953(4)
_cell_length_c 104.431(3)
_cell_measurement_reflns_used 12918
_cell_measurement_temperature 93(2)
_cell_measurement_theta_max 68.04
_cell_measurement_theta_min 2.86
_cell_volume 20454.7(10)
_computing_cell_refinement 'PROCESS-AUTO (Rigaku, 1998)'
_computing_data_collection 'PROCESS-AUTO (Rigaku, 1998)'
_computing_data_reduction 'PROCESS-AUTO (Rigaku, 1998)'
_computing_molecular_graphics 'ORTEP-3 (Farrugia, 2008)'
_computing_publication_material 'SHELXL-2012 (Sheldrick, 2012)'
_computing_structure_refinement 'SHELXL-2012 (Sheldrick, 2012)'
_computing_structure_solution 'SHELXS-97 (Sheldrick, 1990)'
_diffrn_ambient_temperature 93(2)
_diffrn_measured_fraction_theta_full 1.000
_diffrn_measured_fraction_theta_max 1.000
_diffrn_measurement_device_type 'Rigaku R-AXIS RAPID II IP Area Detector'
_diffrn_measurement_method '\w scans'
_diffrn_radiation_type CuK\a
_diffrn_radiation_wavelength 1.54186
_diffrn_reflns_av_R_equivalents 0.0490
_diffrn_reflns_av_unetI/netI 0.0262
_diffrn_reflns_Laue_measured_fraction_full 1.000
_diffrn_reflns_Laue_measured_fraction_max 1.000
_diffrn_reflns_limit_h_max 16
_diffrn_reflns_limit_h_min -16
_diffrn_reflns_limit_k_max 16
_diffrn_reflns_limit_k_min -16
_diffrn_reflns_limit_l_max 125
_diffrn_reflns_limit_l_min -125
_diffrn_reflns_number 241990
_diffrn_reflns_point_group_measured_fraction_full 1.000
_diffrn_reflns_point_group_measured_fraction_max 1.000
_diffrn_reflns_theta_full 67.686
_diffrn_reflns_theta_max 68.253
_diffrn_reflns_theta_min 3.186
_exptl_absorpt_coefficient_mu 0.490
_exptl_absorpt_correction_T_max 1.0000
_exptl_absorpt_correction_T_min 0.7131
_exptl_absorpt_correction_type multi-scan
_exptl_absorpt_process_details 'Absorption was corrected by ABSCOR'
_exptl_crystal_colour colourless
_exptl_crystal_density_diffrn 0.881
_exptl_crystal_density_method 'not measured'
_exptl_crystal_description block
_exptl_crystal_F_000 5680
_exptl_crystal_size_max 0.273
_exptl_crystal_size_mid 0.171
_exptl_crystal_size_min 0.113
_exptl_transmission_factor_max 0.947
_exptl_transmission_factor_min 0.626
_platon_squeeze_details ' '
_refine_diff_density_max 0.301
_refine_diff_density_min -0.223
_refine_diff_density_rms 0.035
_refine_ls_abs_structure_details
; 
 Flack x determined using 4071 quotients [(I+)-(I-)]/[(I+)+(I-)] 
 (Parsons and Flack (2004), Acta Cryst. A60, s61). 
;
_refine_ls_abs_structure_Flack 0.10(4)
_refine_ls_extinction_method none
_refine_ls_goodness_of_fit_ref 0.933
_refine_ls_hydrogen_treatment constr
_refine_ls_matrix_type full
_refine_ls_number_parameters 933
_refine_ls_number_reflns 18725
_refine_ls_number_restraints 96
_refine_ls_restrained_S_all 0.966
_refine_ls_R_factor_all 0.0716
_refine_ls_R_factor_gt 0.0573
_refine_ls_shift/su_max 0.001
_refine_ls_shift/su_mean 0.000
_refine_ls_structure_factor_coef Fsqd
_refine_ls_weighting_details
; 
 w=1/[\s^2^(Fo^2^)+(0.1199P)^2^] 
 where P=(Fo^2^+2Fc^2^)/3 
;
_refine_ls_weighting_scheme calc
_refine_ls_wR_factor_gt 0.1692
_refine_ls_wR_factor_ref 0.1794
_reflns_Friedel_coverage 0.737
_reflns_Friedel_fraction_full 1.000
_reflns_Friedel_fraction_max 1.000
_reflns_number_gt 11840
_reflns_number_total 18725
_reflns_threshold_expression 'I > 2\s(I)'
_cod_data_source_file c4cc05836d2.cif
_cod_data_source_block shelxl-sr
_cod_original_cell_volume 20454.6(13)
_cod_database_code 7115902
_shelx_space_group_comment
; 
The symmetry employed for this shelxl refinement is uniquely defined 
by the following loop, which should always be used as a source of 
symmetry information in preference to the above space-group names. 
They are only intended as comments. 
;
_shelx_estimated_absorpt_t_min 0.878
_shelx_estimated_absorpt_t_max 0.947
_shelxl_version_number 2012-9

loop_
_space_group_symop_operation_xyz
'x, y, z'
'x+1/2, -y+1/2, -z+3/4'
'-x, -y, z+1/2'
'-x+1/2, y+1/2, -z+1/4'
'y, x, -z'
'y+1/2, -x+1/2, z+3/4'
'-y+1/2, x+1/2, z+1/4'
'-y, -x, -z+1/2'

loop_
_atom_site_label
_atom_site_type_symbol
_atom_site_fract_x
_atom_site_fract_y
_atom_site_fract_z
_atom_site_U_iso_or_equiv
_atom_site_adp_type
_atom_site_occupancy
_atom_site_site_symmetry_order
_atom_site_calc_flag
_atom_site_refinement_flags_posn
_atom_site_refinement_flags_adp
C1 C 0.4282(3) 1.2856(3) 0.58547(4) 0.1055(13) Uani 1 1 d . .
H1 H 0.3896 1.3114 0.5921 0.127 Uiso 1 1 calc R U
C2 C 0.4076(3) 1.3102(3) 0.57312(4) 0.0969(12) Uani 1 1 d . .
C3 C 0.4619(4) 1.2709(3) 0.56348(4) 0.1056(14) Uani 1 1 d . .
H3 H 0.4481 1.2854 0.5548 0.127 Uiso 1 1 calc R U
C4 C 0.5406(3) 1.2066(3) 0.56665(5) 0.1037(13) Uani 1 1 d . .
C5 C 0.5603(4) 1.1863(4) 0.57919(5) 0.1184(15) Uani 1 1 d . .
H5 H 0.6130 1.1463 0.5812 0.142 Uiso 1 1 calc R U
C6 C 0.5042(3) 1.2233(4) 0.58891(4) 0.1098(14) Uani 1 1 d . .
C7 C 0.0869(3) 0.8987(3) 0.58501(4) 0.0972(12) Uani 1 1 d . .
H7 H 0.0464 0.9422 0.5894 0.117 Uiso 1 1 calc R U
C8 C 0.1500(4) 0.8421(3) 0.59205(4) 0.1056(13) Uani 1 1 d . .
C9 C 0.2076(4) 0.7796(3) 0.58558(4) 0.1050(13) Uani 1 1 d . .
H9 H 0.2500 0.7401 0.5903 0.126 Uiso 1 1 calc R U
C10 C 0.2063(3) 0.7715(3) 0.57205(3) 0.0862(10) Uani 1 1 d . .
C11 C 0.1417(3) 0.8289(3) 0.56540(3) 0.0821(9) Uani 1 1 d . .
H11 H 0.1382 0.8243 0.5563 0.099 Uiso 1 1 calc R U
C12 C 0.0820(3) 0.8930(3) 0.57183(4) 0.0912(11) Uani 1 1 d . .
C13 C 0.1928(4) 1.4308(4) 0.55950(4) 0.1163(15) Uani 1 1 d . .
H13 H 0.1788 1.4854 0.5536 0.140 Uiso 1 1 calc R U
C14 C 0.1804(3) 1.4596(3) 0.57383(4) 0.1053(13) Uani 1 1 d . .
H14 H 0.1884 1.5299 0.5752 0.126 Uiso 1 1 calc R U
C15 C 0.0817(3) 1.4228(3) 0.57830(4) 0.0986(12) Uani 1 1 d . .
C16 C 0.0648(3) 1.3425(3) 0.56855(4) 0.0950(11) Uani 1 1 d . .
C17 C 0.0003(3) 1.2644(4) 0.57003(4) 0.1086(14) Uani 1 1 d . .
H17 H -0.0397 1.2585 0.5773 0.130 Uiso 1 1 calc R U
C18 C -0.0010(3) 1.1983(3) 0.56035(5) 0.1009(13) Uani 1 1 d . .
C19 C -0.0563(3) 1.1037(4) 0.56033(5) 0.1167(15) Uani 1 1 d . .
H19 H -0.1268 1.1144 0.5610 0.140 Uiso 1 1 calc R U
C20 C -0.0290(3) 1.0590(3) 0.54739(4) 0.1054(13) Uani 1 1 d . .
H20 H -0.0870 1.0469 0.5420 0.126 Uiso 1 1 calc R U
C21 C 0.0430(3) 1.1210(3) 0.54021(4) 0.0983(12) Uani 1 1 d . .
C22 C 0.0551(3) 1.2084(3) 0.54931(4) 0.0964(12) Uani 1 1 d . .
C23 C 0.1159(4) 1.2855(3) 0.54814(4) 0.1048(13) Uani 1 1 d . .
H23 H 0.1537 1.2937 0.5407 0.126 Uiso 1 1 calc R U
C24 C 0.1205(4) 1.3496(3) 0.55791(4) 0.1028(13) Uani 1 1 d . .
C25 C 0.5015(5) 1.1571(6) 0.62423(5) 0.155(2) Uani 1 1 d . U
H25 H 0.5153 1.1920 0.6324 0.186 Uiso 1 1 calc R U
C26 C 0.5906(5) 1.1023(6) 0.61913(6) 0.158(2) Uani 1 1 d . U
H26 H 0.6507 1.1252 0.6233 0.190 Uiso 1 1 calc R U
C27 C 0.5668(6) 1.0071(7) 0.62315(6) 0.169(3) Uani 1 1 d . U
C28 C 0.4639(4) 0.9942(6) 0.62432(5) 0.1292(18) Uani 1 1 d . U
C29 C 0.3999(5) 0.9161(4) 0.62454(4) 0.1249(17) Uani 1 1 d . U
H29 H 0.4230 0.8530 0.6232 0.150 Uiso 1 1 calc R U
C30 C 0.3068(4) 0.9311(3) 0.62667(4) 0.1058(14) Uani 1 1 d . U
C31 C 0.2266(5) 0.8603(3) 0.62594(4) 0.1176(16) Uani 1 1 d . U
H31 H 0.2296 0.8133 0.6331 0.141 Uiso 1 1 calc R U
C32 C 0.1396(4) 0.9232(3) 0.62699(4) 0.1126(15) Uani 1 1 d . U
H32 H 0.0903 0.8952 0.6328 0.135 Uiso 1 1 calc R U
C33 C 0.1684(4) 1.0243(3) 0.63107(4) 0.1076(14) Uani 1 1 d . U
C34 C 0.2704(4) 1.0234(3) 0.62870(3) 0.1006(13) Uani 1 1 d . U
C35 C 0.3296(4) 1.1020(4) 0.62847(4) 0.1065(13) Uani 1 1 d . U
H35 H 0.3056 1.1644 0.6301 0.128 Uiso 1 1 calc R U
C36 C 0.4264(6) 1.0865(4) 0.62580(4) 0.1306(18) Uani 1 1 d . U
C37 C 0.5998(4) 1.1651(3) 0.55650(5) 0.1100(14) Uani 1 1 d . .
C38 C 0.5783(5) 1.1322(4) 0.54467(4) 0.1266(18) Uani 1 1 d . .
H38 H 0.5159 1.1308 0.5411 0.152 Uiso 1 1 calc R U
C39 C 0.6601(4) 1.1010(4) 0.53855(5) 0.1161(14) Uani 1 1 d . .
C40 C 0.6930(3) 1.0654(3) 0.52658(4) 0.1030(12) Uani 1 1 d . .
H40A H 0.6399 1.0359 0.5217 0.124 Uiso 1 1 calc R U
H40B H 0.7210 1.1174 0.5214 0.124 Uiso 1 1 calc R U
C41 C 0.8122(3) 0.9506(3) 0.52004(3) 0.0858(10) Uani 1 1 d . .
C42 C 0.7967(3) 0.9705(3) 0.50738(3) 0.0855(10) Uani 1 1 d . .
H42 H 0.7519 1.0179 0.5049 0.103 Uiso 1 1 calc R U
C43 C 0.8502(2) 0.9177(2) 0.49797(3) 0.0752(8) Uani 1 1 d . .
C44 C 0.8328(2) 0.9340(2) 0.48447(3) 0.0746(8) Uani 1 1 d . .
C45 C 0.8839(3) 0.8798(3) 0.47579(3) 0.0812(9) Uani 1 1 d . .
H45 H 0.8737 0.8886 0.4669 0.097 Uiso 1 1 calc R U
C46 C 0.2734(3) 0.7099(3) 0.56549(3) 0.0854(10) Uani 1 1 d . .
C47 C 0.2885(3) 0.6992(3) 0.55195(3) 0.0794(9) Uani 1 1 d . .
H47 H 0.2573 0.7319 0.5452 0.095 Uiso 1 1 calc R U
C48 C 0.3575(3) 0.6319(3) 0.55112(3) 0.0843(9) Uani 1 1 d . .
C49 C 0.4097(3) 0.5861(3) 0.54025(3) 0.0873(10) Uani 1 1 d . .
H49A H 0.4792 0.5977 0.5411 0.105 Uiso 1 1 calc R U
H49B H 0.3987 0.5162 0.5403 0.105 Uiso 1 1 calc R U
C50 C 0.4181(2) 0.5925(2) 0.51766(3) 0.0754(8) Uani 1 1 d . .
C51 C 0.4905(2) 0.5240(2) 0.51770(3) 0.0718(8) Uani 1 1 d . .
H51 H 0.5138 0.4993 0.5256 0.086 Uiso 1 1 calc R U
C52 C 0.5292(2) 0.4912(2) 0.50596(3) 0.0717(8) Uani 1 1 d . .
C53 C 0.4207(2) 0.6042(2) 0.49441(3) 0.0716(8) Uani 1 1 d . .
C54 C 0.3857(2) 0.6335(2) 0.50611(3) 0.0761(8) Uani 1 1 d . .
H54 H 0.3388 0.6825 0.5064 0.091 Uiso 1 1 calc R U
C55 C 0.6403(2) 1.0466(3) 0.46478(3) 0.0758(8) Uani 1 1 d . .
H55 H 0.6396 1.0893 0.4571 0.091 Uiso 1 1 calc R U
C56 C 0.6283(2) 1.1050(3) 0.47756(3) 0.0799(9) Uani 1 1 d . .
H56 H 0.6437 1.1742 0.4763 0.096 Uiso 1 1 calc R U
C57 C 0.5241(2) 1.0900(3) 0.48193(3) 0.0789(9) Uani 1 1 d . .
C58 C 0.4946(2) 0.9995(2) 0.47483(3) 0.0724(8) Uani 1 1 d . .
C59 C 0.4167(2) 0.9410(2) 0.47712(3) 0.0725(8) Uani 1 1 d . .
H59 H 0.3725 0.9549 0.4838 0.087 Uiso 1 1 calc R U
C60 C 0.4052(2) 0.8606(2) 0.46929(3) 0.0746(8) Uani 1 1 d . .
C61 C 0.3312(3) 0.7833(2) 0.47051(3) 0.0820(9) Uani 1 1 d . .
H61 H 0.2660 0.8065 0.4681 0.098 Uiso 1 1 calc R U
C62 C 0.3682(3) 0.7036(3) 0.46115(4) 0.0859(10) Uani 1 1 d . .
H62 H 0.3145 0.6742 0.4562 0.103 Uiso 1 1 calc R U
C63 C 0.4425(3) 0.7506(3) 0.45217(3) 0.0838(10) Uani 1 1 d . .
C64 C 0.4689(3) 0.8401(2) 0.45931(3) 0.0747(8) Uani 1 1 d . .
C65 C 0.5474(3) 0.9002(3) 0.45707(3) 0.0773(9) Uani 1 1 d . .
H65 H 0.5918 0.8866 0.4504 0.093 Uiso 1 1 calc R U
C66 C 0.5582(2) 0.9793(3) 0.46478(3) 0.0748(8) Uani 1 1 d . .
C67 C 0.5144(3) 1.0830(3) 0.49663(3) 0.0896(10) Uani 1 1 d . .
H67A H 0.5356 1.1430 0.5005 0.134 Uiso 1 1 calc R U
H67B H 0.5540 1.0303 0.4998 0.134 Uiso 1 1 calc R U
H67C H 0.4475 1.0712 0.4989 0.134 Uiso 1 1 calc R U
C68 C 0.4647(3) 1.1755(2) 0.47738(4) 0.0841(9) Uani 1 1 d . .
H68A H 0.4733 1.1839 0.4681 0.126 Uiso 1 1 calc R U
H68B H 0.4858 1.2333 0.4819 0.126 Uiso 1 1 calc R U
H68C H 0.3971 1.1638 0.4792 0.126 Uiso 1 1 calc R U
C69 C 0.5270(3) 0.6834(3) 0.44927(4) 0.1031(12) Uani 1 1 d . .
H69A H 0.5736 0.7167 0.4439 0.155 Uiso 1 1 calc R U
H69B H 0.5037 0.6265 0.4448 0.155 Uiso 1 1 calc R U
H69C H 0.5576 0.6643 0.4573 0.155 Uiso 1 1 calc R U
C70 C 0.3908(4) 0.7774(3) 0.43958(4) 0.1020(13) Uani 1 1 d . .
H70A H 0.3314 0.8115 0.4416 0.153 Uiso 1 1 calc R U
H70B H 0.3758 0.7191 0.4348 0.153 Uiso 1 1 calc R U
H70C H 0.4323 0.8185 0.4344 0.153 Uiso 1 1 calc R U
C71 C 0.0831(3) 1.3919(3) 0.59189(4) 0.1060(13) Uani 1 1 d . .
H71A H 0.0205 1.3656 0.5942 0.159 Uiso 1 1 calc R U
H71B H 0.0974 1.4469 0.5974 0.159 Uiso 1 1 calc R U
H71C H 0.1323 1.3429 0.5931 0.159 Uiso 1 1 calc R U
C72 C 0.0106(4) 1.5011(4) 0.57643(5) 0.1374(19) Uani 1 1 d . U
H72A H 0.0033 1.5141 0.5673 0.206 Uiso 1 1 calc R U
H72B H 0.0329 1.5590 0.5808 0.206 Uiso 1 1 calc R U
H72C H -0.0511 1.4816 0.5800 0.206 Uiso 1 1 calc R U
C73 C 0.1381(4) 1.0735(3) 0.53766(5) 0.1248(16) Uani 1 1 d . .
H73A H 0.1276 1.0128 0.5332 0.187 Uiso 1 1 calc R U
H73B H 0.1708 1.0614 0.5458 0.187 Uiso 1 1 calc R U
H73C H 0.1776 1.1155 0.5323 0.187 Uiso 1 1 calc R U
C74 C 0.0018(4) 1.1562(4) 0.52734(4) 0.1248(17) Uani 1 1 d . U
H74A H 0.0438 1.2055 0.5238 0.187 Uiso 1 1 calc R U
H74B H -0.0620 1.1830 0.5287 0.187 Uiso 1 1 calc R U
H74C H -0.0025 1.1024 0.5214 0.187 Uiso 1 1 calc R U
C75 C 0.6104(6) 0.9314(7) 0.61264(8) 0.217(4) Uani 1 1 d . .
H75A H 0.5623 0.9182 0.6061 0.325 Uiso 1 1 calc R U
H75B H 0.6277 0.8717 0.6170 0.325 Uiso 1 1 calc R U
H75C H 0.6674 0.9590 0.6086 0.325 Uiso 1 1 calc R U
C76 C 0.6170(5) 0.9822(7) 0.63650(6) 0.199(3) Uani 1 1 d . U
H76A H 0.6725 1.0239 0.6377 0.299 Uiso 1 1 calc R U
H76B H 0.6378 0.9154 0.6364 0.299 Uiso 1 1 calc R U
H76C H 0.5714 0.9921 0.6435 0.299 Uiso 1 1 calc R U
C77 C 0.1087(5) 1.1052(3) 0.62468(4) 0.1266(17) Uani 1 1 d . .
H77A H 0.1420 1.1663 0.6257 0.190 Uiso 1 1 calc R U
H77B H 0.0458 1.1089 0.6288 0.190 Uiso 1 1 calc R U
H77C H 0.1006 1.0912 0.6155 0.190 Uiso 1 1 calc R U
C78 C 0.1482(4) 1.0311(4) 0.64602(4) 0.1240(16) Uani 1 1 d . .
H78A H 0.1810 0.9787 0.6504 0.186 Uiso 1 1 calc R U
H78B H 0.0793 1.0263 0.6476 0.186 Uiso 1 1 calc R U
H78C H 0.1718 1.0923 0.6493 0.186 Uiso 1 1 calc R U
B1 B 0.3184(4) 1.3741(4) 0.56987(5) 0.1011(15) Uani 1 1 d . .
B2 B 0.0241(3) 0.9651(4) 0.56445(5) 0.0971(14) Uani 1 1 d . .
B3 B 0.5199(6) 1.1879(5) 0.60285(7) 0.132(2) Uani 1 1 d . .
B4 B 0.1613(6) 0.8572(4) 0.60691(5) 0.123(2) Uani 1 1 d . .
B5 B 0.7534(3) 1.0001(3) 0.47891(4) 0.0774(10) Uani 1 1 d . .
B6 B 0.3880(3) 0.6587(3) 0.48253(4) 0.0730(9) Uani 1 1 d . .
N1 N 0.6977(4) 1.1633(3) 0.55880(4) 0.1265(13) Uani 1 1 d . .
N2 N 0.3305(3) 0.6521(3) 0.57186(3) 0.1145(12) Uani 1 1 d . .
O1 O 0.2893(3) 1.3969(2) 0.55805(3) 0.1138(9) Uani 1 1 d . .
O2 O 0.2577(2) 1.4043(2) 0.57939(2) 0.0977(8) Uani 1 1 d . .
O3 O -0.0215(2) 1.0424(2) 0.57040(3) 0.1050(8) Uani 1 1 d . .
O4 O 0.0170(2) 0.96823(18) 0.55118(3) 0.0990(8) Uani 1 1 d . .
O5 O 0.4770(3) 1.2245(3) 0.61342(3) 0.1382(12) Uani 1 1 d . .
O6 O 0.5913(3) 1.1198(4) 0.60573(4) 0.1683(17) Uani 1 1 d . .
O7 O 0.2284(3) 0.8144(2) 0.61409(3) 0.1227(10) Uani 1 1 d . U
O8 O 0.1065(3) 0.9247(2) 0.61335(2) 0.1176(10) Uani 1 1 d . .
O9 O 0.73055(16) 0.99694(19) 0.46605(2) 0.0860(7) Uani 1 1 d . .
O10 O 0.69608(15) 1.05855(17) 0.48591(2) 0.0789(6) Uani 1 1 d . .
O11 O 0.33227(16) 0.73975(15) 0.48326(2) 0.0791(6) Uani 1 1 d . .
O12 O 0.41033(17) 0.63603(16) 0.47001(2) 0.0809(6) Uani 1 1 d . .
O13 O 0.7377(3) 1.1247(3) 0.54739(3) 0.1268(11) Uani 1 1 d . .
O14 O 0.7626(2) 0.9968(2) 0.52970(2) 0.1087(9) Uani 1 1 d . .
O15 O 0.3846(2) 0.6021(2) 0.56271(2) 0.1076(9) Uani 1 1 d . .
O16 O 0.37587(15) 0.62556(16) 0.52879(2) 0.0758(6) Uani 1 1 d . .

loop_
_atom_site_aniso_label
_atom_site_aniso_U_11
_atom_site_aniso_U_22
_atom_site_aniso_U_33
_atom_site_aniso_U_23
_atom_site_aniso_U_13
_atom_site_aniso_U_12
C1 0.113(3) 0.116(3) 0.088(3) -0.020(2) 0.026(2) -0.009(3)
C2 0.107(3) 0.105(3) 0.079(3) -0.016(2) 0.027(2) -0.025(2)
C3 0.131(4) 0.092(3) 0.094(3) -0.022(2) 0.038(3) -0.029(3)
C4 0.115(3) 0.086(3) 0.110(3) -0.023(2) 0.044(3) -0.022(3)
C5 0.132(4) 0.117(3) 0.106(4) -0.003(3) 0.030(3) -0.016(3)
C6 0.100(3) 0.128(4) 0.101(3) -0.017(3) 0.029(2) -0.005(3)
C7 0.119(3) 0.093(3) 0.080(3) -0.017(2) 0.008(2) -0.012(2)
C8 0.147(4) 0.093(3) 0.076(2) -0.010(2) 0.002(3) -0.007(3)
C9 0.149(4) 0.090(3) 0.076(2) -0.002(2) 0.003(2) 0.004(3)
C10 0.110(3) 0.080(2) 0.069(2) -0.0014(17) 0.003(2) -0.007(2)
C11 0.093(2) 0.083(2) 0.070(2) -0.0086(17) 0.0056(18) -0.0044(19)
C12 0.106(3) 0.088(2) 0.080(2) -0.0102(19) 0.008(2) -0.007(2)
C13 0.166(5) 0.104(3) 0.079(3) -0.013(2) -0.010(3) -0.009(3)
C14 0.121(3) 0.106(3) 0.089(3) -0.015(2) -0.024(2) 0.014(3)
C15 0.101(3) 0.107(3) 0.088(3) -0.032(2) -0.021(2) 0.024(2)
C16 0.096(3) 0.091(3) 0.098(3) -0.017(2) -0.026(2) 0.018(2)
C17 0.089(3) 0.129(4) 0.107(3) -0.033(3) -0.022(2) 0.016(3)
C18 0.087(3) 0.096(3) 0.119(3) -0.029(2) -0.025(2) 0.021(2)
C19 0.092(3) 0.129(4) 0.129(4) -0.036(3) -0.012(3) 0.016(3)
C20 0.104(3) 0.101(3) 0.111(3) -0.028(2) -0.036(3) 0.016(3)
C21 0.102(3) 0.103(3) 0.090(3) -0.012(2) -0.028(2) 0.038(2)
C22 0.117(3) 0.085(3) 0.087(3) -0.018(2) -0.027(2) 0.034(2)
C23 0.143(4) 0.085(3) 0.086(3) -0.011(2) -0.018(2) 0.006(3)
C24 0.148(4) 0.088(3) 0.073(2) -0.007(2) -0.023(3) 0.015(3)
C25 0.153(5) 0.226(6) 0.085(3) 0.006(4) -0.009(3) -0.017(5)
C26 0.157(5) 0.201(6) 0.116(4) 0.042(4) 0.010(4) 0.033(5)
C27 0.165(6) 0.220(7) 0.122(4) 0.035(5) 0.013(4) 0.042(5)
C28 0.123(4) 0.172(5) 0.092(3) 0.013(3) 0.004(3) 0.049(4)
C29 0.165(5) 0.114(4) 0.097(3) 0.018(3) 0.002(3) 0.034(4)
C30 0.147(4) 0.102(3) 0.068(2) 0.008(2) -0.001(2) 0.037(3)
C31 0.190(5) 0.093(3) 0.070(2) 0.007(2) 0.003(3) 0.023(3)
C32 0.168(4) 0.103(3) 0.066(2) -0.007(2) 0.008(2) 0.002(3)
C33 0.162(4) 0.084(3) 0.077(2) -0.0051(19) -0.009(3) 0.012(3)
C34 0.145(4) 0.093(3) 0.063(2) 0.0001(19) -0.004(2) 0.011(3)
C35 0.120(4) 0.123(4) 0.076(2) 0.000(2) 0.006(2) 0.024(3)
C36 0.189(6) 0.119(4) 0.083(3) 0.018(3) -0.008(3) 0.003(4)
C37 0.136(4) 0.092(3) 0.103(3) -0.001(2) 0.032(3) -0.014(3)
C38 0.180(5) 0.122(4) 0.078(3) 0.003(3) 0.011(3) -0.059(4)
C39 0.118(4) 0.128(4) 0.103(3) -0.020(3) 0.013(3) 0.005(3)
C40 0.093(3) 0.121(3) 0.095(3) -0.019(2) -0.009(2) 0.019(3)
C41 0.101(3) 0.103(3) 0.0532(18) -0.0070(18) 0.0069(17) 0.007(2)
C42 0.077(2) 0.113(3) 0.067(2) -0.0107(19) 0.0016(16) 0.015(2)
C43 0.080(2) 0.0802(19) 0.0652(19) 0.0037(16) -0.0012(16) -0.0058(16)
C44 0.077(2) 0.088(2) 0.0586(18) -0.0016(16) -0.0003(15) -0.0010(17)
C45 0.080(2) 0.099(2) 0.0640(19) 0.0026(18) -0.0041(16) 0.0025(19)
C46 0.111(3) 0.077(2) 0.068(2) -0.0017(18) 0.0007(19) 0.003(2)
C47 0.090(2) 0.081(2) 0.067(2) 0.0058(16) 0.0057(17) -0.006(2)
C48 0.091(2) 0.087(2) 0.075(2) 0.0020(18) -0.0024(19) -0.003(2)
C49 0.089(2) 0.090(2) 0.083(2) 0.005(2) 0.0012(19) 0.001(2)
C50 0.0689(19) 0.079(2) 0.078(2) -0.0026(17) 0.0065(16) -0.0033(17)
C51 0.0643(17) 0.079(2) 0.072(2) 0.0020(16) -0.0039(15) 0.0053(16)
C52 0.0683(18) 0.0706(18) 0.076(2) 0.0014(15) -0.0032(15) 0.0037(15)
C53 0.0701(18) 0.0634(17) 0.081(2) -0.0029(15) 0.0023(16) 0.0016(15)
C54 0.0692(19) 0.0724(19) 0.087(2) -0.0021(17) 0.0018(17) 0.0036(16)
C55 0.0615(18) 0.094(2) 0.072(2) 0.0019(17) -0.0040(15) 0.0035(17)
C56 0.0703(19) 0.095(2) 0.074(2) 0.0106(18) -0.0085(16) -0.0064(18)
C57 0.071(2) 0.096(2) 0.070(2) -0.0064(17) -0.0010(16) 0.0048(18)
C58 0.0673(18) 0.082(2) 0.0682(19) -0.0025(16) -0.0017(15) 0.0014(16)
C59 0.076(2) 0.0717(19) 0.0697(19) -0.0050(15) -0.0020(16) 0.0075(16)
C60 0.076(2) 0.074(2) 0.073(2) 0.0031(16) -0.0142(17) 0.0012(17)
C61 0.087(2) 0.071(2) 0.088(2) 0.0045(18) -0.0130(19) 0.0152(18)
C62 0.098(2) 0.075(2) 0.085(2) 0.0044(18) -0.018(2) 0.0048(19)
C63 0.104(3) 0.077(2) 0.070(2) 0.0076(17) -0.0171(18) 0.0078(19)
C64 0.085(2) 0.0703(19) 0.0691(19) 0.0034(15) -0.0097(17) 0.0060(17)
C65 0.080(2) 0.088(2) 0.0641(19) 0.0001(17) 0.0055(16) 0.0073(18)
C66 0.073(2) 0.089(2) 0.0627(18) -0.0034(17) -0.0011(15) 0.0010(17)
C67 0.095(2) 0.108(3) 0.066(2) -0.0033(18) -0.0039(18) -0.006(2)
C68 0.096(2) 0.072(2) 0.084(2) 0.0008(17) -0.0065(19) 0.0036(18)
C69 0.130(3) 0.083(2) 0.096(3) -0.009(2) 0.007(2) 0.024(2)
C70 0.138(4) 0.079(2) 0.089(2) 0.0019(19) -0.030(2) -0.003(2)
C71 0.092(3) 0.121(3) 0.106(3) -0.033(3) 0.000(2) -0.005(2)
C72 0.137(4) 0.125(4) 0.150(4) -0.051(3) -0.052(3) 0.030(3)
C73 0.130(4) 0.093(3) 0.152(4) -0.021(3) -0.023(3) 0.035(3)
C74 0.150(4) 0.119(3) 0.105(3) -0.032(3) -0.040(3) 0.047(3)
C75 0.216(8) 0.241(9) 0.194(7) 0.057(6) 0.073(6) 0.099(7)
C76 0.149(5) 0.298(9) 0.151(5) 0.068(5) -0.012(4) 0.029(6)
C77 0.190(5) 0.091(3) 0.099(3) 0.001(2) -0.028(3) 0.021(3)
C78 0.166(4) 0.128(4) 0.078(3) -0.010(2) -0.007(3) 0.034(3)
B1 0.121(4) 0.110(4) 0.073(3) -0.017(3) 0.017(3) -0.021(3)
B2 0.089(3) 0.095(3) 0.108(4) -0.028(3) -0.002(3) 0.001(3)
B3 0.140(5) 0.139(5) 0.116(5) 0.026(4) 0.024(4) -0.015(4)
B4 0.189(6) 0.104(4) 0.074(3) -0.016(3) 0.036(4) 0.000(4)
B5 0.073(2) 0.100(3) 0.059(2) 0.004(2) -0.0022(18) -0.010(2)
B6 0.072(2) 0.063(2) 0.083(3) 0.0001(18) -0.0020(19) -0.0049(18)
N1 0.134(3) 0.152(4) 0.094(3) -0.023(2) -0.005(2) 0.030(3)
N2 0.160(3) 0.105(2) 0.079(2) 0.0019(19) 0.002(2) 0.028(3)
O1 0.152(3) 0.116(2) 0.0735(18) -0.0180(15) 0.0145(17) -0.005(2)
O2 0.1073(19) 0.1133(19) 0.0724(14) -0.0169(14) 0.0018(14) 0.0031(16)
O3 0.0965(18) 0.1065(19) 0.112(2) -0.0248(17) 0.0113(16) 0.0164(16)
O4 0.117(2) 0.0851(16) 0.0952(18) -0.0195(13) -0.0231(15) 0.0183(15)
O5 0.140(3) 0.168(3) 0.107(2) 0.005(2) 0.020(2) -0.016(2)
O6 0.149(3) 0.229(5) 0.126(3) 0.033(3) 0.036(2) 0.041(3)
O7 0.205(3) 0.0877(17) 0.0752(17) 0.0032(14) -0.0023(19) 0.023(2)
O8 0.163(3) 0.122(2) 0.0677(16) -0.0123(15) 0.0091(16) -0.013(2)
O9 0.0696(13) 0.1185(19) 0.0700(14) 0.0012(13) 0.0025(11) 0.0036(13)
O10 0.0704(13) 0.0998(16) 0.0666(13) -0.0024(12) -0.0063(10) 0.0067(12)
O11 0.0814(14) 0.0682(13) 0.0878(15) 0.0062(11) 0.0013(12) 0.0091(11)
O12 0.0940(15) 0.0721(13) 0.0767(15) 0.0071(11) -0.0107(12) 0.0058(12)
O13 0.138(3) 0.143(3) 0.099(2) -0.0111(19) 0.018(2) 0.024(2)
O14 0.1042(19) 0.149(2) 0.0730(15) -0.0166(16) -0.0066(14) 0.0340(19)
O15 0.138(2) 0.111(2) 0.0741(16) 0.0037(14) -0.0034(16) 0.0265(18)
O16 0.0716(13) 0.0814(14) 0.0744(14) -0.0028(11) 0.0004(11) 0.0139(11)

loop_
_atom_type_symbol
_atom_type_description
_atom_type_scat_dispersion_real
_atom_type_scat_dispersion_imag
_atom_type_scat_source
C C 0.0181 0.0091 'International Tables Vol C Tables 4.2.6.8 and 6.1.1.4'
H H 0.0000 0.0000 'International Tables Vol C Tables 4.2.6.8 and 6.1.1.4'
B B 0.0090 0.0039 'International Tables Vol C Tables 4.2.6.8 and 6.1.1.4'
N N 0.0311 0.0180 'International Tables Vol C Tables 4.2.6.8 and 6.1.1.4'
O O 0.0492 0.0322 'International Tables Vol C Tables 4.2.6.8 and 6.1.1.4'

loop_
_geom_angle_atom_site_label_1
_geom_angle_atom_site_label_2
_geom_angle_atom_site_label_3
_geom_angle
_geom_angle_site_symmetry_1
_geom_angle_site_symmetry_3
C2 C1 C6 123.5(4) . .
C2 C1 H1 118.2 . .
C6 C1 H1 118.2 . .
C1 C2 C3 118.2(5) . .
C1 C2 B1 121.0(4) . .
C3 C2 B1 120.5(4) . .
C2 C3 C4 119.8(4) . .
C2 C3 H3 120.1 . .
C4 C3 H3 120.1 . .
C5 C4 C3 119.7(4) . .
C5 C4 C37 119.8(5) . .
C3 C4 C37 120.5(5) . .
C4 C5 C6 120.7(5) . .
C4 C5 H5 119.6 . .
C6 C5 H5 119.6 . .
C5 C6 C1 117.9(5) . .
C5 C6 B3 119.2(5) . .
C1 C6 B3 122.6(5) . .
C12 C7 C8 121.6(4) . .
C12 C7 H7 119.2 . .
C8 C7 H7 119.2 . .
C9 C8 C7 118.4(4) . .
C9 C8 B4 120.8(5) . .
C7 C8 B4 120.5(5) . .
C8 C9 C10 122.3(4) . .
C8 C9 H9 118.8 . .
C10 C9 H9 118.8 . .
C11 C10 C9 117.3(4) . .
C11 C10 C46 121.9(3) . .
C9 C10 C46 120.7(4) . .
C10 C11 C12 121.2(3) . .
C10 C11 H11 119.4 . .
C12 C11 H11 119.4 . .
C7 C12 C11 119.1(4) . .
C7 C12 B2 119.9(4) . .
C11 C12 B2 120.3(4) . .
O1 C13 C24 111.4(4) . .
O1 C13 C14 106.8(4) . .
C24 C13 C14 102.9(4) . .
O1 C13 H13 111.8 . .
C24 C13 H13 111.8 . .
C14 C13 H13 111.8 . .
O2 C14 C15 111.5(4) . .
O2 C14 C13 99.4(4) . .
C15 C14 C13 107.6(4) . .
O2 C14 H14 112.5 . .
C15 C14 H14 112.5 . .
C13 C14 H14 112.5 . .
C71 C15 C72 110.3(4) . .
C71 C15 C16 115.0(4) . .
C72 C15 C16 110.3(3) . .
C71 C15 C14 112.0(3) . .
C72 C15 C14 108.1(4) . .
C16 C15 C14 100.5(3) . .
C24 C16 C17 120.5(4) . .
C24 C16 C15 113.5(4) . .
C17 C16 C15 126.0(4) . .
C18 C17 C16 116.5(4) . .
C18 C17 H17 121.7 . .
C16 C17 H17 121.7 . .
C17 C18 C22 122.0(5) . .
C17 C18 C19 126.2(5) . .
C22 C18 C19 111.6(4) . .
O3 C19 C18 110.0(4) . .
O3 C19 C20 108.4(4) . .
C18 C19 C20 103.1(4) . .
O3 C19 H19 111.7 . .
C18 C19 H19 111.7 . .
C20 C19 H19 111.7 . .
O4 C20 C21 109.4(3) . .
O4 C20 C19 102.8(4) . .
C21 C20 C19 111.4(4) . .
O4 C20 H20 111.0 . .
C21 C20 H20 111.0 . .
C19 C20 H20 111.0 . .
C73 C21 C20 114.8(4) . .
C73 C21 C74 108.4(4) . .
C20 C21 C74 111.2(4) . .
C73 C21 C22 110.9(4) . .
C20 C21 C22 102.6(4) . .
C74 C21 C22 108.7(3) . .
C23 C22 C18 119.8(4) . .
C23 C22 C21 128.9(4) . .
C18 C22 C21 111.2(4) . .
C24 C23 C22 118.6(5) . .
C24 C23 H23 120.7 . .
C22 C23 H23 120.7 . .
C23 C24 C16 122.5(5) . .
C23 C24 C13 127.0(5) . .
C16 C24 C13 110.2(4) . .
C36 C25 O5 110.2(5) . .
C36 C25 C26 106.4(7) . .
O5 C25 C26 103.5(5) . .
C36 C25 H25 112.1 . .
O5 C25 H25 112.1 . .
C26 C25 H25 112.1 . .
O6 C26 C27 116.7(7) . .
O6 C26 C25 104.9(5) . .
C27 C26 C25 99.9(6) . .
O6 C26 H26 111.5 . .
C27 C26 H26 111.5 . .
C25 C26 H26 111.5 . .
C26 C27 C28 111.7(7) . .
C26 C27 C76 110.8(7) . .
C28 C27 C76 109.5(5) . .
C26 C27 C75 108.5(6) . .
C28 C27 C75 110.1(7) . .
C76 C27 C75 106.1(6) . .
C36 C28 C29 118.2(6) . .
C36 C28 C27 105.3(8) . .
C29 C28 C27 136.4(7) . .
C30 C29 C28 119.9(5) . .
C30 C29 H29 120.1 . .
C28 C29 H29 120.1 . .
C29 C30 C34 121.5(6) . .
C29 C30 C31 128.1(5) . .
C34 C30 C31 110.1(5) . .
O7 C31 C30 109.6(4) . .
O7 C31 C32 110.4(4) . .
C30 C31 C32 102.4(4) . .
O7 C31 H31 111.4 . .
C30 C31 H31 111.4 . .
C32 C31 H31 111.4 . .
O8 C32 C31 100.9(3) . .
O8 C32 C33 109.4(3) . .
C31 C32 C33 110.3(5) . .
O8 C32 H32 111.9 . .
C31 C32 H32 111.9 . .
C33 C32 H32 111.9 . .
C34 C33 C32 101.8(4) . .
C34 C33 C77 117.5(4) . .
C32 C33 C77 114.3(4) . .
C34 C33 C78 110.1(4) . .
C32 C33 C78 106.3(4) . .
C77 C33 C78 106.4(4) . .
C35 C34 C30 120.9(5) . .
C35 C34 C33 126.0(4) . .
C30 C34 C33 113.1(5) . .
C34 C35 C36 117.5(5) . .
C34 C35 H35 121.3 . .
C36 C35 H35 121.3 . .
C35 C36 C28 121.8(6) . .
C35 C36 C25 128.1(6) . .
C28 C36 C25 110.1(7) . .
C38 C37 N1 111.8(5) . .
C38 C37 C4 132.0(6) . .
N1 C37 C4 116.1(5) . .
C37 C38 C39 110.2(6) . .
C37 C38 H38 124.9 . .
C39 C38 H38 124.9 . .
C38 C39 C40 141.7(5) . .
C38 C39 O13 104.5(4) . .
C40 C39 O13 113.2(4) . .
O14 C40 C39 105.1(4) . .
O14 C40 H40A 110.7 . .
C39 C40 H40A 110.7 . .
O14 C40 H40B 110.7 . .
C39 C40 H40B 110.7 . .
H40A C40 H40B 108.8 . .
C42 C41 O14 122.0(3) . .
C42 C41 C45 122.9(3) . 5_556
O14 C41 C45 115.1(3) . 5_556
C41 C42 C43 118.2(3) . .
C41 C42 H42 120.9 . .
C43 C42 H42 120.9 . .
C43 C43 C42 119.3(4) 5_556 .
C43 C43 C44 121.0(4) 5_556 .
C42 C43 C44 119.7(3) . .
C45 C44 C43 117.7(3) . .
C45 C44 B5 116.8(3) . .
C43 C44 B5 125.2(3) . .
C44 C45 C41 120.9(3) . 5_556
C44 C45 H45 119.6 . .
C41 C45 H45 119.6 5_556 .
N2 C46 C47 110.1(3) . .
N2 C46 C10 121.3(3) . .
C47 C46 C10 128.5(3) . .
C48 C47 C46 103.9(3) . .
C48 C47 H47 128.0 . .
C46 C47 H47 128.0 . .
O15 C48 C47 111.3(3) . .
O15 C48 C49 114.5(3) . .
C47 C48 C49 134.2(3) . .
O16 C49 C48 108.3(3) . .
O16 C49 H49A 110.0 . .
C48 C49 H49A 110.0 . .
O16 C49 H49B 110.0 . .
C48 C49 H49B 110.0 . .
H49A C49 H49B 108.4 . .
O16 C50 C51 122.5(3) . .
O16 C50 C54 116.5(3) . .
C51 C50 C54 121.0(3) . .
C50 C51 C52 119.9(3) . .
C50 C51 H51 120.1 . .
C52 C51 H51 120.1 . .
C51 C52 C53 121.5(3) . 5_556
C51 C52 C52 118.9(4) . 5_556
C53 C52 C52 119.6(4) 5_556 5_556
C54 C53 C52 118.9(3) . 5_556
C54 C53 B6 117.7(3) . .
C52 C53 B6 123.2(3) 5_556 .
C53 C54 C50 121.6(3) . .
C53 C54 H54 119.2 . .
C50 C54 H54 119.2 . .
O9 C55 C66 111.7(3) . .
O9 C55 C56 105.3(2) . .
C66 C55 C56 104.2(3) . .
O9 C55 H55 111.7 . .
C66 C55 H55 111.7 . .
C56 C55 H55 111.7 . .
O10 C56 C57 112.4(3) . .
O10 C56 C55 102.1(3) . .
C57 C56 C55 106.3(3) . .
O10 C56 H56 111.8 . .
C57 C56 H56 111.8 . .
C55 C56 H56 111.8 . .
C58 C57 C68 110.5(3) . .
C58 C57 C56 103.0(3) . .
C68 C57 C56 108.4(3) . .
C58 C57 C67 114.0(3) . .
C68 C57 C67 108.1(3) . .
C56 C57 C67 112.7(3) . .
C59 C58 C66 120.6(3) . .
C59 C58 C57 128.4(3) . .
C66 C58 C57 111.0(3) . .
C58 C59 C60 117.7(3) . .
C58 C59 H59 121.1 . .
C60 C59 H59 121.1 . .
C59 C60 C64 121.7(3) . .
C59 C60 C61 127.5(3) . .
C64 C60 C61 110.7(3) . .
O11 C61 C60 111.7(3) . .
O11 C61 C62 105.5(3) . .
C60 C61 C62 103.4(3) . .
O11 C61 H61 111.9 . .
C60 C61 H61 111.9 . .
C62 C61 H61 111.9 . .
O12 C62 C63 113.0(3) . .
O12 C62 C61 101.5(3) . .
C63 C62 C61 107.3(3) . .
O12 C62 H62 111.5 . .
C63 C62 H62 111.5 . .
C61 C62 H62 111.5 . .
C64 C63 C69 114.6(3) . .
C64 C63 C70 109.6(3) . .
C69 C63 C70 109.9(3) . .
C64 C63 C62 102.7(3) . .
C69 C63 C62 112.0(3) . .
C70 C63 C62 107.7(3) . .
C60 C64 C65 120.0(3) . .
C60 C64 C63 112.5(3) . .
C65 C64 C63 127.5(3) . .
C66 C65 C64 118.0(3) . .
C66 C65 H65 121.0 . .
C64 C65 H65 121.0 . .
C65 C66 C58 122.0(3) . .
C65 C66 C55 126.4(3) . .
C58 C66 C55 111.2(3) . .
C57 C67 H67A 109.5 . .
C57 C67 H67B 109.5 . .
H67A C67 H67B 109.5 . .
C57 C67 H67C 109.5 . .
H67A C67 H67C 109.5 . .
H67B C67 H67C 109.5 . .
C57 C68 H68A 109.5 . .
C57 C68 H68B 109.5 . .
H68A C68 H68B 109.5 . .
C57 C68 H68C 109.5 . .
H68A C68 H68C 109.5 . .
H68B C68 H68C 109.5 . .
C63 C69 H69A 109.5 . .
C63 C69 H69B 109.5 . .
H69A C69 H69B 109.5 . .
C63 C69 H69C 109.5 . .
H69A C69 H69C 109.5 . .
H69B C69 H69C 109.5 . .
C63 C70 H70A 109.5 . .
C63 C70 H70B 109.5 . .
H70A C70 H70B 109.5 . .
C63 C70 H70C 109.5 . .
H70A C70 H70C 109.5 . .
H70B C70 H70C 109.5 . .
C15 C71 H71A 109.5 . .
C15 C71 H71B 109.5 . .
H71A C71 H71B 109.5 . .
C15 C71 H71C 109.5 . .
H71A C71 H71C 109.5 . .
H71B C71 H71C 109.5 . .
C15 C72 H72A 109.5 . .
C15 C72 H72B 109.5 . .
H72A C72 H72B 109.5 . .
C15 C72 H72C 109.5 . .
H72A C72 H72C 109.5 . .
H72B C72 H72C 109.5 . .
C21 C73 H73A 109.5 . .
C21 C73 H73B 109.5 . .
H73A C73 H73B 109.5 . .
C21 C73 H73C 109.5 . .
H73A C73 H73C 109.5 . .
H73B C73 H73C 109.5 . .
C21 C74 H74A 109.5 . .
C21 C74 H74B 109.5 . .
H74A C74 H74B 109.5 . .
C21 C74 H74C 109.5 . .
H74A C74 H74C 109.5 . .
H74B C74 H74C 109.5 . .
C27 C75 H75A 109.5 . .
C27 C75 H75B 109.5 . .
H75A C75 H75B 109.5 . .
C27 C75 H75C 109.5 . .
H75A C75 H75C 109.5 . .
H75B C75 H75C 109.5 . .
C27 C76 H76A 109.5 . .
C27 C76 H76B 109.5 . .
H76A C76 H76B 109.5 . .
C27 C76 H76C 109.5 . .
H76A C76 H76C 109.5 . .
H76B C76 H76C 109.5 . .
C33 C77 H77A 109.5 . .
C33 C77 H77B 109.5 . .
H77A C77 H77B 109.5 . .
C33 C77 H77C 109.5 . .
H77A C77 H77C 109.5 . .
H77B C77 H77C 109.5 . .
C33 C78 H78A 109.5 . .
C33 C78 H78B 109.5 . .
H78A C78 H78B 109.5 . .
C33 C78 H78C 109.5 . .
H78A C78 H78C 109.5 . .
H78B C78 H78C 109.5 . .
O1 B1 O2 113.9(5) . .
O1 B1 C2 125.2(4) . .
O2 B1 C2 120.6(4) . .
O4 B2 O3 112.6(4) . .
O4 B2 C12 124.7(4) . .
O3 B2 C12 122.4(4) . .
O5 B3 O6 113.2(6) . .
O5 B3 C6 125.4(6) . .
O6 B3 C6 121.0(6) . .
O7 B4 O8 114.7(4) . .
O7 B4 C8 124.2(5) . .
O8 B4 C8 120.8(6) . .
O10 B5 O9 113.9(3) . .
O10 B5 C44 125.3(3) . .
O9 B5 C44 120.6(3) . .
O11 B6 O12 111.7(3) . .
O11 B6 C53 122.4(3) . .
O12 B6 C53 125.9(3) . .
C37 N1 O13 104.5(4) . .
C46 N2 O15 106.8(3) . .
B1 O1 C13 105.5(4) . .
B1 O2 C14 109.6(4) . .
B2 O3 C19 106.8(3) . .
B2 O4 C20 109.0(3) . .
B3 O5 C25 105.8(5) . .
B3 O6 C26 108.8(5) . .
B4 O7 C31 106.1(4) . .
B4 O8 C32 106.3(4) . .
B5 O9 C55 106.0(3) . .
B5 O10 C56 109.5(3) . .
B6 O11 C61 107.3(3) . .
B6 O12 C62 111.2(3) . .
N1 O13 C39 108.8(4) . .
C41 O14 C40 119.9(3) . .
C48 O15 N2 107.9(3) . .
C50 O16 C49 116.2(3) . .

loop_
_geom_bond_atom_site_label_1
_geom_bond_atom_site_label_2
_geom_bond_distance
_geom_bond_site_symmetry_2
C1 C2 1.365(6) .
C1 C6 1.422(7) .
C1 H1 0.9500 .
C2 C3 1.376(5) .
C2 B1 1.573(7) .
C3 C4 1.461(7) .
C3 H3 0.9500 .
C4 C5 1.368(6) .
C4 C37 1.465(6) .
C5 C6 1.384(6) .
C5 H5 0.9500 .
C6 B3 1.553(8) .
C7 C12 1.380(5) .
C7 C8 1.394(6) .
C7 H7 0.9500 .
C8 C9 1.370(6) .
C8 B4 1.574(7) .
C9 C10 1.417(5) .
C9 H9 0.9500 .
C10 C11 1.394(5) .
C10 C46 1.448(5) .
C11 C12 1.398(5) .
C11 H11 0.9500 .
C12 B2 1.507(7) .
C13 O1 1.439(6) .
C13 C24 1.530(7) .
C13 C14 1.560(6) .
C13 H13 1.0000 .
C14 O2 1.451(5) .
C14 C15 1.547(7) .
C14 H14 1.0000 .
C15 C71 1.484(6) .
C15 C72 1.494(6) .
C15 C16 1.535(5) .
C16 C24 1.361(6) .
C16 C17 1.426(6) .
C17 C18 1.371(6) .
C17 H17 0.9500 .
C18 C22 1.403(6) .
C18 C19 1.533(7) .
C19 O3 1.443(6) .
C19 C20 1.538(6) .
C19 H19 1.0000 .
C20 O4 1.479(5) .
C20 C21 1.526(7) .
C20 H20 1.0000 .
C21 C73 1.511(6) .
C21 C74 1.543(6) .
C21 C22 1.558(6) .
C22 C23 1.379(6) .
C23 C24 1.360(5) .
C23 H23 0.9500 .
C25 C36 1.452(9) .
C25 O5 1.510(7) .
C25 C26 1.559(9) .
C25 H25 1.0000 .
C26 O6 1.421(6) .
C26 C27 1.435(10) .
C26 H26 1.0000 .
C27 C28 1.456(9) .
C27 C76 1.600(8) .
C27 C75 1.644(10) .
C28 C36 1.403(8) .
C28 C29 1.414(9) .
C29 C30 1.339(7) .
C29 H29 0.9500 .
C30 C34 1.404(6) .
C30 C31 1.500(7) .
C31 O7 1.395(5) .
C31 C32 1.506(7) .
C31 H31 1.0000 .
C32 O8 1.497(5) .
C32 C33 1.532(6) .
C32 H32 1.0000 .
C33 C34 1.448(7) .
C33 C77 1.558(6) .
C33 C78 1.590(6) .
C34 C35 1.378(7) .
C35 C36 1.401(8) .
C35 H35 0.9500 .
C37 C38 1.353(6) .
C37 N1 1.390(7) .
C38 C39 1.383(7) .
C38 H38 0.9500 .
C39 C40 1.422(6) .
C39 O13 1.463(6) .
C40 O14 1.407(5) .
C40 H40A 0.9900 .
C40 H40B 0.9900 .
C41 C42 1.369(5) .
C41 O14 1.384(4) .
C41 C45 1.398(5) 5_556
C42 C43 1.440(5) .
C42 H42 0.9500 .
C43 C43 1.403(7) 5_556
C43 C44 1.449(4) .
C44 C45 1.382(5) .
C44 B5 1.557(5) .
C45 C41 1.399(5) 5_556
C45 H45 0.9500 .
C46 N2 1.317(5) .
C46 C47 1.437(5) .
C47 C48 1.352(5) .
C47 H47 0.9500 .
C48 O15 1.336(4) .
C48 C49 1.495(5) .
C49 O16 1.401(4) .
C49 H49A 0.9900 .
C49 H49B 0.9900 .
C50 O16 1.383(4) .
C50 C51 1.396(5) .
C50 C54 1.410(5) .
C51 C52 1.417(4) .
C51 H51 0.9500 .
C52 C53 1.442(4) 5_556
C52 C52 1.454(6) 5_556
C53 C54 1.379(4) .
C53 C52 1.442(4) 5_556
C53 B6 1.526(5) .
C54 H54 0.9500 .
C55 O9 1.448(4) .
C55 C66 1.487(5) .
C55 C56 1.574(5) .
C55 H55 1.0000 .
C56 O10 1.443(4) .
C56 C57 1.543(5) .
C56 H56 1.0000 .
C57 C58 1.524(5) .
C57 C68 1.532(5) .
C57 C67 1.544(5) .
C58 C59 1.385(5) .
C58 C66 1.405(5) .
C59 C60 1.399(5) .
C59 H59 0.9500 .
C60 C64 1.402(5) .
C60 C61 1.503(5) .
C61 O11 1.465(4) .
C61 C62 1.571(5) .
C61 H61 1.0000 .
C62 O12 1.449(4) .
C62 C63 1.547(5) .
C62 H62 1.0000 .
C63 C64 1.504(5) .
C63 C69 1.542(6) .
C63 C70 1.547(5) .
C64 C65 1.403(5) .
C65 C66 1.378(5) .
C65 H65 0.9500 .
C67 H67A 0.9800 .
C67 H67B 0.9800 .
C67 H67C 0.9800 .
C68 H68A 0.9800 .
C68 H68B 0.9800 .
C68 H68C 0.9800 .
C69 H69A 0.9800 .
C69 H69B 0.9800 .
C69 H69C 0.9800 .
C70 H70A 0.9800 .
C70 H70B 0.9800 .
C70 H70C 0.9800 .
C71 H71A 0.9800 .
C71 H71B 0.9800 .
C71 H71C 0.9800 .
C72 H72A 0.9800 .
C72 H72B 0.9800 .
C72 H72C 0.9800 .
C73 H73A 0.9800 .
C73 H73B 0.9800 .
C73 H73C 0.9800 .
C74 H74A 0.9800 .
C74 H74B 0.9800 .
C74 H74C 0.9800 .
C75 H75A 0.9800 .
C75 H75B 0.9800 .
C75 H75C 0.9800 .
C76 H76A 0.9800 .
C76 H76B 0.9800 .
C76 H76C 0.9800 .
C77 H77A 0.9800 .
C77 H77B 0.9800 .
C77 H77C 0.9800 .
C78 H78A 0.9800 .
C78 H78B 0.9800 .
C78 H78C 0.9800 .
B1 O1 1.338(6) .
B1 O2 1.374(5) .
B2 O4 1.390(6) .
B2 O3 1.402(5) .
B3 O5 1.357(8) .
B3 O6 1.413(8) .
B4 O7 1.342(8) .
B4 O8 1.390(7) .
B5 O10 1.359(5) .
B5 O9 1.382(4) .
B6 O11 1.379(4) .
B6 O12 1.381(5) .
N1 O13 1.423(5) .
N2 O15 1.405(4) .

loop_
_platon_squeeze_void_nr
_platon_squeeze_void_average_x
_platon_squeeze_void_average_y
_platon_squeeze_void_average_z
_platon_squeeze_void_volume
_platon_squeeze_void_count_electrons
_platon_squeeze_void_content
1 -0.054 0.149 0.010 8861 2305 ' '
